data_1507167
loop_
_publ_author_name
'Gassensmith, Jeremiah J.'
'Smaldone, Ronald A.'
'Forgan, Ross S.'
'Wilmer, Christopher E.'
'Cordes, David B.'
'Botros, Youssry Y.'
'Slawin, Alexandra M. Z.'
'Snurr, Randall Q.'
'Stoddart, J. Fraser'

_publ_section_title
;
 Polyporous Metal-Coordination Frameworks.
;
_journal_issue 6
_journal_name_full 'Organic letters'
_journal_page_first 1460
_journal_page_last 1463
_journal_paper_doi 10.1021/ol300199a
_journal_volume 14
_journal_year 2012
_chemical_absolute_configuration rmad
_chemical_formula_moiety 'C144 H244 O124 Rb5, H O, H2 O'
_chemical_formula_sum 'C144 H247 O126 Rb5'
_chemical_formula_weight 4421.77
_chemical_name_systematic
; 
 ? 
;
_space_group_IT_number 96
_symmetry_cell_setting tetragonal
_symmetry_space_group_name_Hall 'P 4nw 2abw'
_symmetry_space_group_name_H-M 'P 43 21 2'
_atom_sites_solution_hydrogens geom
_atom_sites_solution_primary direct
_atom_sites_solution_secondary difmap
_audit_creation_method SHELXL-97
_cell_angle_alpha 90.00
_cell_angle_beta 90.00
_cell_angle_gamma 90.00
_cell_formula_units_Z 4
_cell_length_a 27.16530(10)
_cell_length_b 27.16530(10)
_cell_length_c 37.9051(4)
_cell_measurement_reflns_used 9747
_cell_measurement_temperature 100(2)
_cell_measurement_theta_max 28.18
_cell_measurement_theta_min 2.31
_cell_volume 27972.2(3)
_computing_cell_refinement 'APEX2/SAINT (Bruker, 2004)'
_computing_data_collection 'APEX2 (Bruker, 2004)'
_computing_data_reduction 'SAINT/XPREP (Bruker, 2004; Sheldrick, 2003)'
_computing_molecular_graphics 'XP (Sheldrick, 1998)'
_computing_publication_material 'enCIFer (CCDC, 2004)'
_computing_structure_refinement 'XL (Sheldrick, 2001)'
_computing_structure_solution 'XS (Sheldrick, 2001)'
_diffrn_ambient_temperature 100(2)
_diffrn_measured_fraction_theta_full 1.000
_diffrn_measured_fraction_theta_max 1.000
_diffrn_measurement_device_type 'Bruker d8-APEX II CCD diffractometer'
_diffrn_measurement_method '\f and \w scans'
_diffrn_radiation_monochromator graphite
_diffrn_radiation_source 'fine-focus sealed tube'
_diffrn_radiation_type MoK\a
_diffrn_radiation_wavelength 0.71073
_diffrn_reflns_av_R_equivalents 0.0989
_diffrn_reflns_av_sigmaI/netI 0.0718
_diffrn_reflns_limit_h_max 38
_diffrn_reflns_limit_h_min -38
_diffrn_reflns_limit_k_max 38
_diffrn_reflns_limit_k_min -38
_diffrn_reflns_limit_l_max 53
_diffrn_reflns_limit_l_min -53
_diffrn_reflns_number 509297
_diffrn_reflns_theta_full 29.99
_diffrn_reflns_theta_max 29.99
_diffrn_reflns_theta_min 0.92
_exptl_absorpt_coefficient_mu 0.950
_exptl_absorpt_correction_T_max 0.6845
_exptl_absorpt_correction_T_min 0.5611
_exptl_absorpt_correction_type multi-scan
_exptl_absorpt_process_details
;
Blessing, R. H. (1995) Acta Cryst. A51, 33-38.
Sheldrick, G. M. (2004) SADABS University of G\"ottingen, Germany.
;
_exptl_crystal_colour colourless
_exptl_crystal_density_diffrn 1.050
_exptl_crystal_density_method 'not measured'
_exptl_crystal_description 'hollow needle'
_exptl_crystal_F_000 9216
_exptl_crystal_size_max 0.69
_exptl_crystal_size_mid 0.44
_exptl_crystal_size_min 0.43
_platon_squeeze_details
;
;
_refine_diff_density_max 2.126
_refine_diff_density_min -1.747
_refine_diff_density_rms 0.150
_refine_ls_abs_structure_details 'Flack H D (1983), Acta Cryst. A39, 876-881'
_refine_ls_abs_structure_Flack 0.141(6)
_refine_ls_extinction_method none
_refine_ls_goodness_of_fit_ref 1.047
_refine_ls_hydrogen_treatment constr
_refine_ls_matrix_type full
_refine_ls_number_parameters 1234
_refine_ls_number_reflns 40752
_refine_ls_number_restraints 8
_refine_ls_restrained_S_all 1.047
_refine_ls_R_factor_all 0.1083
_refine_ls_R_factor_gt 0.0902
_refine_ls_shift/su_max 0.013
_refine_ls_shift/su_mean 0.000
_refine_ls_structure_factor_coef Fsqd
_refine_ls_weighting_details 'calc w=1/[\s^2^(Fo^2^)+(0.1490P)^2^+64.9274P] where P=(Fo^2^+2Fc^2^)/3'
_refine_ls_weighting_scheme calc
_refine_ls_wR_factor_gt 0.2447
_refine_ls_wR_factor_ref 0.2554
_reflns_number_gt 31960
_reflns_number_total 40752
_reflns_threshold_expression >2sigma(I)
_cod_data_source_file ol300199a_si_001.cif
_cod_data_source_block CD-MCF
_cod_depositor_comments
;
The following automatic conversions were performed:

'_symmetry_cell_setting' value 'Tetragonal' changed to 'tetragonal'
according to /home/saulius/struct/CIF-dictionaries/cif_core.dic
dictionary named 'cif_core.dic' version 2.4.1 from 2010-06-29.

Automatic conversion script
Id: cif_fix_values 1715 2011-07-08 13:25:40Z adriana 
;
_cod_database_code 1507167

loop_
_symmetry_equiv_pos_as_xyz
'x, y, z'
'-x, -y, z+1/2'
'-y+1/2, x+1/2, z+3/4'
'y+1/2, -x+1/2, z+1/4'
'-x+1/2, y+1/2, -z+3/4'
'x+1/2, -y+1/2, -z+1/4'
'y, x, -z'
'-y, -x, -z+1/2'

loop_
_atom_site_label
_atom_site_type_symbol
_atom_site_fract_x
_atom_site_fract_y
_atom_site_fract_z
_atom_site_U_iso_or_equiv
_atom_site_adp_type
_atom_site_occupancy
_atom_site_symmetry_multiplicity
_atom_site_calc_flag
_atom_site_refinement_flags
_atom_site_disorder_assembly
_atom_site_disorder_group
Rb1 Rb 0.242306(17) 0.709564(17) 0.002450(13) 0.01894(10) Uani 1 1 d . . .
Rb2 Rb -0.032378(17) 0.488871(17) 0.000873(13) 0.02021(10) Uani 1 1 d . . .
Rb3 Rb 0.09783(4) 0.90217(4) 0.2500 0.0633(3) Uani 1 2 d S . .
O46A O 0.0250(6) 0.3235(13) -0.0867(8) 0.250 Uiso 0.70 1 d PD A 1
H46A H 0.0169 0.2999 -0.1053 0.375 Uiso 0.70 1 calc PR A 1
O46B O 0.110(2) 0.294(2) -0.0758(13) 0.250 Uiso 0.30 1 d PD A 2
H46B H 0.1433 0.3068 -0.0729 0.375 Uiso 0.30 1 calc PR A 2
O76A O -0.153(3) 0.6645(15) 0.0680(11) 0.250 Uiso 0.30 1 d PD B 1
H76A H -0.1724 0.6918 0.0778 0.375 Uiso 0.30 1 calc PR B 1
O76B O -0.1667(12) 0.5739(6) 0.0934(8) 0.250 Uiso 0.70 1 d PD B 2
H76B H -0.1873 0.5675 0.1141 0.375 Uiso 0.70 1 calc PR B 2
O1 O 0.20319(12) 0.49723(13) 0.02391(9) 0.0167(7) Uani 1 1 d . . .
O2 O 0.17526(15) 0.61510(15) -0.01812(11) 0.0248(8) Uani 1 1 d . . .
H2B H 0.1950 0.6290 -0.0373 0.037 Uiso 1 1 calc R . .
O3 O 0.28005(14) 0.61363(14) -0.01649(11) 0.0225(8) Uani 1 1 d . . .
H3B H 0.3122 0.6065 -0.0271 0.034 Uiso 1 1 calc R . .
O4 O 0.31574(13) 0.51432(13) -0.02871(9) 0.0171(7) Uani 1 1 d . . .
O6 O 0.2446(2) 0.39993(19) 0.02972(15) 0.0431(12) Uani 1 1 d . . .
H6A H 0.2616 0.3762 0.0449 0.065 Uiso 1 1 calc R . .
O11 O 0.38796(13) 0.47007(12) -0.02242(9) 0.0149(6) Uani 1 1 d . . .
O12 O 0.36985(14) 0.60000(13) -0.04486(10) 0.0196(7) Uani 1 1 d . . .
H12A H 0.3922 0.6208 -0.0311 0.029 Uiso 1 1 calc R . .
O13 O 0.41233(17) 0.55922(15) -0.10907(12) 0.0300(9) Uani 1 1 d . . .
H13A H 0.4155 0.5404 -0.1310 0.045 Uiso 1 1 calc R . .
O14 O 0.38753(13) 0.45759(13) -0.11871(9) 0.0164(7) Uani 1 1 d . . .
O16 O 0.45399(13) 0.39590(13) -0.04911(9) 0.0178(7) Uani 1 1 d . . .
H16A H 0.4624 0.3932 -0.0240 0.027 Uiso 1 1 calc R . .
O21 O 0.41756(13) 0.38133(13) -0.13601(10) 0.0187(7) Uani 1 1 d . . .
O22 O 0.42328(16) 0.50123(16) -0.17870(11) 0.0284(9) Uani 1 1 d . . .
H22A H 0.4528 0.5073 -0.1929 0.043 Uiso 1 1 calc R . .
O23 O 0.35543(14) 0.44835(14) -0.22388(9) 0.0202(7) Uani 1 1 d . . .
H23A H 0.3299 0.4270 -0.2339 0.030 Uiso 1 1 calc R . .
O24 O 0.30656(13) 0.36938(14) -0.18985(9) 0.0175(7) Uani 1 1 d . . .
O26 O 0.40171(18) 0.28545(16) -0.16450(12) 0.0331(10) Uani 1 1 d . . .
H26A H 0.3995 0.2498 -0.1609 0.050 Uiso 1 1 calc R . .
O31 O 0.27078(14) 0.29294(14) -0.19972(11) 0.0217(8) Uani 1 1 d . . .
O32 O 0.28536(14) 0.39604(15) -0.26042(9) 0.0219(8) Uani 1 1 d . . .
H32A H 0.3056 0.3836 -0.2799 0.033 Uiso 1 1 calc R . .
O33 O 0.18213(14) 0.39291(15) -0.25020(10) 0.0247(8) Uani 1 1 d . . .
H33A H 0.1496 0.3981 -0.2397 0.037 Uiso 1 1 calc R . .
O34 O 0.15642(13) 0.35687(14) -0.17974(9) 0.0187(7) Uani 1 1 d . . .
O36 O 0.1903(2) 0.22964(19) -0.18979(13) 0.0426(12) Uani 1 1 d . . .
H36A H 0.2132 0.2023 -0.1936 0.064 Uiso 1 1 calc R . .
O41 O 0.08855(14) 0.32286(14) -0.15105(10) 0.0216(7) Uani 1 1 d . . .
O42 O 0.09247(13) 0.40850(13) -0.22525(9) 0.0167(7) Uani 1 1 d . . .
H42A H 0.0809 0.3878 -0.2448 0.025 Uiso 1 1 calc R . .
O43 O 0.04910(13) 0.46763(14) -0.17278(9) 0.0190(7) Uani 1 1 d . . .
H43A H 0.0468 0.4895 -0.1523 0.029 Uiso 1 1 calc R . .
O44 O 0.07865(12) 0.43974(13) -0.10344(8) 0.0129(6) Uani 1 1 d . . .
O51 O 0.04857(13) 0.44246(14) -0.04580(9) 0.0182(7) Uani 1 1 d . . .
O52 O 0.03819(13) 0.53478(15) -0.11668(9) 0.0200(7) Uani 1 1 d . . .
H52A H 0.0027 0.5365 -0.1213 0.030 Uiso 1 1 calc R . .
O53 O 0.09693(13) 0.58354(13) -0.06361(9) 0.0174(7) Uani 1 1 d . . .
H53A H 0.1241 0.5932 -0.0480 0.026 Uiso 1 1 calc R . .
O54 O 0.16017(13) 0.51417(14) -0.02666(9) 0.0170(7) Uani 1 1 d . . .
O56 O 0.06485(17) 0.44745(19) 0.02472(11) 0.0351(10) Uani 1 1 d . . .
H56C H 0.0430 0.4217 0.0337 0.053 Uiso 1 1 calc R . .
O61 O -0.04750(13) 0.57412(12) 0.04907(9) 0.0150(6) Uani 1 1 d . . .
O62 O 0.03922(16) 0.55123(14) 0.12162(10) 0.0240(8) Uani 1 1 d . . .
H62A H 0.0378 0.5159 0.1269 0.036 Uiso 1 1 calc R . .
O63 O 0.09949(14) 0.59818(14) 0.06779(11) 0.0230(8) Uani 1 1 d . . .
H63A H 0.1135 0.6240 0.0528 0.035 Uiso 1 1 calc R . .
O64 O 0.04066(13) 0.67281(12) 0.03173(9) 0.0151(6) Uani 1 1 d . . .
O66 O -0.03461(15) 0.59312(14) -0.02465(9) 0.0214(7) Uani 1 1 d . . .
H66C H -0.0494 0.5990 -0.0479 0.032 Uiso 1 1 calc R . .
O71 O -0.15457(14) 0.64208(14) 0.15463(9) 0.0194(7) Uani 1 1 d . . .
O72 O -0.06431(14) 0.64213(14) 0.22654(9) 0.0198(7) Uani 1 1 d . . .
H72A H -0.0744 0.6228 0.2471 0.030 Uiso 1 1 calc R . .
O73 O -0.02170(15) 0.57792(14) 0.17656(10) 0.0226(8) Uani 1 1 d . . .
H73A H -0.0008 0.5696 0.1564 0.034 Uiso 1 1 calc R . .
O74 O -0.04489(14) 0.60823(13) 0.10515(9) 0.0188(7) Uani 1 1 d . . .
O81 O -0.16810(14) 0.82721(14) 0.18884(9) 0.0197(7) Uani 1 1 d . . .
O82 O -0.07852(13) 0.84132(13) 0.26081(9) 0.0167(7) Uani 1 1 d . . .
H82A H -0.0545 0.8592 0.2464 0.025 Uiso 1 1 calc R . .
O83 O -0.08096(15) 0.73699(13) 0.24985(10) 0.0223(7) Uani 1 1 d . . .
H83A H -0.0756 0.7041 0.2400 0.033 Uiso 1 1 calc R . .
O84 O -0.11057(13) 0.70726(13) 0.17971(9) 0.0177(7) Uani 1 1 d . . .
O86 O -0.23436(15) 0.74780(15) 0.17553(11) 0.0261(8) Uani 1 1 d . . .
H86A H -0.2615 0.7715 0.1743 0.039 Uiso 1 1 calc R . .
O91 O -0.04706(13) 0.96760(13) 0.13811(10) 0.0188(7) Uani 1 1 d . . .
O92 O 0.06585(17) 0.9389(2) 0.18303(12) 0.0370(10) Uani 1 1 d . . .
H92B H 0.0791 0.9299 0.1599 0.055 Uiso 1 1 calc R . .
O93 O -0.00460(18) 0.89512(19) 0.22772(12) 0.0357(10) Uani 1 1 d . . .
H93B H -0.0313 0.8760 0.2384 0.054 Uiso 1 1 calc R . .
O94 O -0.08924(15) 0.85927(14) 0.18606(10) 0.0233(8) Uani 1 1 d . . .
O96 O -0.15078(14) 0.97152(14) 0.16513(11) 0.0235(8) Uani 1 1 d . . .
H96A H -0.1254 0.9946 0.1732 0.035 Uiso 1 1 calc R . .
O101 O 0.04506(14) 0.90763(14) 0.02531(9) 0.0197(7) Uani 1 1 d . . .
O102 O 0.16414(16) 0.86297(15) 0.05935(11) 0.0269(8) Uani 1 1 d . . .
H10A H 0.1574 0.8310 0.0484 0.040 Uiso 1 1 calc R . .
O103 O 0.12212(18) 0.91215(19) 0.12085(12) 0.0378(11) Uani 1 1 d . . .
H10B H 0.1006 0.9204 0.1407 0.057 Uiso 1 1 calc R . .
O104 O 0.01787(14) 0.91837(14) 0.12022(9) 0.0197(7) Uani 1 1 d . . .
O106 O 0.00318(16) 0.99730(14) 0.03258(10) 0.0261(8) Uani 1 1 d . . .
H10C H -0.0006 0.9973 0.0069 0.039 Uiso 1 1 calc R . .
O111 O 0.03429(14) 0.72203(13) -0.01900(9) 0.0179(7) Uani 1 1 d . . .
O112 O 0.14334(14) 0.66994(13) 0.02581(10) 0.0194(7) Uani 1 1 d . . .
H11J H 0.1576 0.6463 0.0092 0.029 Uiso 1 1 calc R . .
O113 O 0.15986(14) 0.77192(13) 0.03142(10) 0.0190(7) Uani 1 1 d . . .
H11K H 0.1575 0.8049 0.0418 0.029 Uiso 1 1 calc R . .
O114 O 0.06761(14) 0.82679(14) 0.03741(10) 0.0213(7) Uani 1 1 d . . .
O116 O -0.0529(2) 0.77911(19) -0.02375(15) 0.0431(12) Uani 1 1 d . . .
H11A H -0.0727 0.8014 -0.0382 0.065 Uiso 1 1 calc R . .
O121 O 0.2129(2) 0.6641(3) -0.0731(2) 0.0655(18) Uani 1 1 d . . .
O122 O 0.1964(3) 0.6798(3) 0.08368(18) 0.070(2) Uani 1 1 d . . .
O131 O 0.26846(18) 0.92719(15) 0.08297(14) 0.0374(11) Uani 1 1 d . . .
C1 C 0.17374(17) 0.53206(19) 0.00629(12) 0.0168(9) Uani 1 1 d . . .
H1A H 0.1437 0.5393 0.0206 0.020 Uiso 1 1 calc R . .
C2 C 0.20316(17) 0.58013(17) 0.00013(13) 0.0156(8) Uani 1 1 d . . .
H2A H 0.2105 0.5943 0.0239 0.019 Uiso 1 1 calc R . .
C3 C 0.25068(18) 0.57048(18) -0.01692(14) 0.0184(10) Uani 1 1 d . . .
H3A H 0.2436 0.5628 -0.0422 0.022 Uiso 1 1 calc R . .
C4 C 0.28007(18) 0.52719(19) -0.00211(14) 0.0196(9) Uani 1 1 d . . .
H4A H 0.2970 0.5370 0.0202 0.024 Uiso 1 1 calc R . .
C5 C 0.24719(16) 0.48206(17) 0.00425(13) 0.0153(8) Uani 1 1 d . . .
H5A H 0.2373 0.4673 -0.0189 0.018 Uiso 1 1 calc R . .
C6 C 0.2715(2) 0.4422(2) 0.02784(17) 0.0272(12) Uani 1 1 d . . .
H6B H 0.3046 0.4344 0.0183 0.033 Uiso 1 1 calc R . .
H6C H 0.2759 0.4556 0.0519 0.033 Uiso 1 1 calc R . .
C11 C 0.36509(16) 0.51780(15) -0.02103(12) 0.0093(8) Uani 1 1 d . . .
H11B H 0.3690 0.5315 0.0033 0.011 Uiso 1 1 calc R . .
C12 C 0.38931(19) 0.55389(19) -0.04784(13) 0.0185(9) Uani 1 1 d . . .
H12D H 0.4250 0.5562 -0.0417 0.022 Uiso 1 1 calc R . .
C13 C 0.3858(2) 0.5308(2) -0.08360(13) 0.0198(10) Uani 1 1 d . . .
H13B H 0.3504 0.5313 -0.0907 0.024 Uiso 1 1 calc R . .
C14 C 0.40331(17) 0.47633(16) -0.08509(12) 0.0129(8) Uani 1 1 d . . .
H14A H 0.4399 0.4742 -0.0827 0.015 Uiso 1 1 calc R . .
C15 C 0.37805(18) 0.44762(19) -0.05590(13) 0.0163(9) Uani 1 1 d . . .
H15A H 0.3418 0.4451 -0.0602 0.020 Uiso 1 1 calc R . .
C16 C 0.4021(2) 0.3953(2) -0.05304(14) 0.0219(10) Uani 1 1 d . . .
H16B H 0.3876 0.3779 -0.0326 0.026 Uiso 1 1 calc R . .
H16C H 0.3938 0.3763 -0.0745 0.026 Uiso 1 1 calc R . .
C21 C 0.42215(17) 0.43277(16) -0.13850(12) 0.0126(8) Uani 1 1 d . . .
H21A H 0.4559 0.4428 -0.1307 0.015 Uiso 1 1 calc R . .
C22 C 0.4141(2) 0.4494(2) -0.17695(15) 0.0216(10) Uani 1 1 d . . .
H22B H 0.4386 0.4322 -0.1923 0.026 Uiso 1 1 calc R . .
C23 C 0.36424(17) 0.43465(17) -0.18823(12) 0.0142(8) Uani 1 1 d . . .
H23B H 0.3400 0.4526 -0.1731 0.017 Uiso 1 1 calc R . .
C24 C 0.35616(16) 0.38084(18) -0.18310(12) 0.0120(8) Uani 1 1 d . . .
H24A H 0.3776 0.3621 -0.1998 0.014 Uiso 1 1 calc R . .
C25 C 0.36831(19) 0.36575(18) -0.14549(13) 0.0160(8) Uani 1 1 d . . .
H25A H 0.3439 0.3807 -0.1289 0.019 Uiso 1 1 calc R . .
C26 C 0.3676(2) 0.3098(2) -0.14178(15) 0.0232(11) Uani 1 1 d . . .
H26B H 0.3752 0.3010 -0.1170 0.028 Uiso 1 1 calc R . .
H26C H 0.3340 0.2977 -0.1470 0.028 Uiso 1 1 calc R . .
C31 C 0.29515(17) 0.33370(17) -0.21463(12) 0.0130(8) Uani 1 1 d . . .
H31A H 0.3264 0.3220 -0.2258 0.016 Uiso 1 1 calc R . .
C32 C 0.26248(18) 0.35630(18) -0.24306(13) 0.0170(9) Uani 1 1 d . . .
H32B H 0.2534 0.3305 -0.2607 0.020 Uiso 1 1 calc R . .
C33 C 0.2149(2) 0.3753(2) -0.22412(15) 0.0260(11) Uani 1 1 d . . .
H33B H 0.2241 0.4032 -0.2082 0.031 Uiso 1 1 calc R . .
C34 C 0.1919(2) 0.3354(2) -0.20258(14) 0.0213(10) Uani 1 1 d . . .
H34A H 0.1752 0.3114 -0.2186 0.026 Uiso 1 1 calc R . .
C35 C 0.23004(19) 0.30764(19) -0.17923(13) 0.0182(9) Uani 1 1 d . . .
H35A H 0.2415 0.3300 -0.1600 0.022 Uiso 1 1 calc R . .
C36 C 0.2086(2) 0.2605(2) -0.16280(15) 0.0273(11) Uani 1 1 d . . .
H36B H 0.2345 0.2430 -0.1494 0.033 Uiso 1 1 calc R . .
H36C H 0.1817 0.2691 -0.1463 0.033 Uiso 1 1 calc R . .
C41 C 0.10713(18) 0.34414(18) -0.18344(13) 0.0158(9) Uani 1 1 d . . .
H41A H 0.1043 0.3190 -0.2026 0.019 Uiso 1 1 calc R . .
C42 C 0.07650(18) 0.38927(19) -0.19400(12) 0.0167(9) Uani 1 1 d . . .
H42B H 0.0413 0.3792 -0.1966 0.020 Uiso 1 1 calc R . .
C43 C 0.08055(16) 0.42639(16) -0.16439(11) 0.0104(8) Uani 1 1 d . . .
H43B H 0.1154 0.4382 -0.1630 0.013 Uiso 1 1 calc R . .
C44 C 0.0666(2) 0.4047(2) -0.12972(14) 0.0222(10) Uani 1 1 d . . .
H44A H 0.0302 0.3989 -0.1294 0.027 Uiso 1 1 calc R . .
C45 C 0.09372(19) 0.35507(19) -0.12109(13) 0.0190(10) Uani 1 1 d D A .
H45A H 0.1295 0.3628 -0.1187 0.023 Uiso 1 1 calc R . .
C46 C 0.0774(4) 0.3334(4) -0.0871(3) 0.065(3) Uani 1 1 d D . .
H46C H 0.0955 0.3024 -0.0829 0.078 Uiso 0.70 1 calc PR A 1
H46D H 0.0855 0.3564 -0.0677 0.078 Uiso 0.70 1 calc PR A 1
H46E H 0.0767 0.3596 -0.0689 0.078 Uiso 0.30 1 d PR A 2
H46F H 0.0435 0.3206 -0.0898 0.078 Uiso 0.30 1 d PR A 2
C51 C 0.04213(16) 0.45840(18) -0.08054(12) 0.0143(9) Uani 1 1 d . . .
H51A H 0.0089 0.4479 -0.0891 0.017 Uiso 1 1 calc R . .
C52 C 0.04618(19) 0.5165(2) -0.08232(13) 0.0207(10) Uani 1 1 d . . .
H52B H 0.0202 0.5306 -0.0666 0.025 Uiso 1 1 calc R . .
C53 C 0.09652(18) 0.53132(18) -0.06736(13) 0.0169(9) Uani 1 1 d . . .
H53B H 0.1224 0.5220 -0.0849 0.020 Uiso 1 1 calc R . .
C54 C 0.10879(19) 0.5060(2) -0.03179(13) 0.0203(10) Uani 1 1 d . . .
H54A H 0.0899 0.5223 -0.0124 0.024 Uiso 1 1 calc R . .
C55 C 0.0962(2) 0.45018(19) -0.03233(13) 0.0195(10) Uani 1 1 d . . .
H55A H 0.1200 0.4337 -0.0487 0.023 Uiso 1 1 calc R . .
C56 C 0.1010(2) 0.4261(2) 0.00299(16) 0.0272(11) Uani 1 1 d . . .
H56A H 0.0958 0.3902 0.0010 0.033 Uiso 1 1 calc R . .
H56B H 0.1343 0.4320 0.0129 0.033 Uiso 1 1 calc R . .
C61 C -0.03116(19) 0.56636(17) 0.08492(12) 0.0163(9) Uani 1 1 d . . .
H61A H -0.0475 0.5364 0.0948 0.020 Uiso 1 1 calc R . .
C62 C 0.02332(19) 0.55956(19) 0.08559(13) 0.0194(10) Uani 1 1 d . . .
H62B H 0.0329 0.5310 0.0704 0.023 Uiso 1 1 calc R . .
C63 C 0.04645(18) 0.60636(18) 0.07172(12) 0.0149(9) Uani 1 1 d . . .
H63B H 0.0409 0.6335 0.0891 0.018 Uiso 1 1 calc R . .
C64 C 0.02616(19) 0.62171(18) 0.03638(13) 0.0168(9) Uani 1 1 d . . .
H64A H 0.0397 0.6006 0.0171 0.020 Uiso 1 1 calc R . .
C65 C -0.03049(18) 0.62136(16) 0.03605(12) 0.0139(8) Uani 1 1 d . . .
H65A H -0.0430 0.6481 0.0518 0.017 Uiso 1 1 calc R . .
C66 C -0.05194(17) 0.62799(18) -0.00077(13) 0.0174(9) Uani 1 1 d . . .
H66A H -0.0883 0.6256 0.0006 0.021 Uiso 1 1 calc R . .
H66B H -0.0436 0.6613 -0.0095 0.021 Uiso 1 1 calc R . .
C71 C -0.13002(18) 0.66012(16) 0.18607(12) 0.0140(8) Uani 1 1 d . . .
H71A H -0.1545 0.6622 0.2058 0.017 Uiso 1 1 calc R . .
C72 C -0.08964(19) 0.62507(18) 0.19634(12) 0.0165(9) Uani 1 1 d . . .
H72B H -0.1052 0.5928 0.2024 0.020 Uiso 1 1 calc R . .
C73 C -0.0538(2) 0.6163(2) 0.16716(15) 0.0243(11) Uani 1 1 d . . .
H73B H -0.0340 0.6469 0.1636 0.029 Uiso 1 1 calc R . .
C74 C -0.0814(2) 0.60422(19) 0.13224(14) 0.0219(10) Uani 1 1 d . . .
H74A H -0.0947 0.5699 0.1331 0.026 Uiso 1 1 calc R . .
C75 C -0.1209(2) 0.63887(19) 0.12523(13) 0.0203(10) Uani 1 1 d D B .
H75A H -0.1064 0.6721 0.1209 0.024 Uiso 1 1 calc R . .
C76 C -0.1521(2) 0.6242(3) 0.09324(17) 0.0341(14) Uani 1 1 d D . .
H76C H -0.1380 0.5945 0.0820 0.041 Uiso 0.30 1 calc PR B 1
H76D H -0.1861 0.6163 0.1009 0.041 Uiso 0.30 1 calc PR B 1
H76E H -0.1820 0.6451 0.0926 0.041 Uiso 0.70 1 calc PR B 2
H76F H -0.1331 0.6308 0.0715 0.041 Uiso 0.70 1 calc PR B 2
C81 C -0.12931(18) 0.85100(17) 0.20738(14) 0.0166(9) Uani 1 1 d . . .
H81A H -0.1415 0.8832 0.2167 0.020 Uiso 1 1 calc R . .
C82 C -0.1141(2) 0.81827(17) 0.23819(13) 0.0172(9) Uani 1 1 d . . .
H82B H -0.1442 0.8110 0.2525 0.021 Uiso 1 1 calc R . .
C83 C -0.09457(17) 0.76916(16) 0.22296(12) 0.0130(8) Uani 1 1 d . . .
H83B H -0.0645 0.7767 0.2087 0.016 Uiso 1 1 calc R . .
C84 C -0.13321(18) 0.74843(16) 0.19815(12) 0.0134(8) Uani 1 1 d . . .
H84A H -0.1615 0.7359 0.2124 0.016 Uiso 1 1 calc R . .
C85 C -0.1518(2) 0.7837(2) 0.17185(17) 0.0287(12) Uani 1 1 d . . .
H85A H -0.1252 0.7918 0.1546 0.034 Uiso 1 1 calc R . .
C86 C -0.1967(2) 0.7623(2) 0.15230(15) 0.0224(10) Uani 1 1 d . . .
H86B H -0.2097 0.7873 0.1358 0.027 Uiso 1 1 calc R . .
H86C H -0.1861 0.7335 0.1382 0.027 Uiso 1 1 calc R . .
C91 C 0.00278(18) 0.95894(17) 0.14109(13) 0.0167(9) Uani 1 1 d . . .
H91A H 0.0215 0.9890 0.1339 0.020 Uiso 1 1 calc R . .
C92 C 0.0154(2) 0.9455(2) 0.18053(14) 0.0247(11) Uani 1 1 d . . .
H92A H 0.0060 0.9740 0.1958 0.030 Uiso 1 1 calc R . .
C93 C -0.0141(2) 0.9017(2) 0.19173(14) 0.0213(10) Uani 1 1 d . . .
H93A H -0.0010 0.8723 0.1789 0.026 Uiso 1 1 calc R . .
C94 C -0.06823(18) 0.90601(18) 0.18321(13) 0.0169(9) Uani 1 1 d . . .
H94A H -0.0843 0.9287 0.2005 0.020 Uiso 1 1 calc R . .
C95 C -0.07737(19) 0.92549(18) 0.14509(13) 0.0172(9) Uani 1 1 d . . .
H95A H -0.0678 0.8989 0.1282 0.021 Uiso 1 1 calc R . .
C96 C -0.12988(19) 0.9387(2) 0.13816(14) 0.0223(10) Uani 1 1 d . . .
H96B H -0.1322 0.9550 0.1149 0.027 Uiso 1 1 calc R . .
H96C H -0.1497 0.9082 0.1371 0.027 Uiso 1 1 calc R . .
C101 C 0.08527(18) 0.87422(17) 0.02981(12) 0.0149(9) Uani 1 1 d . . .
H10D H 0.1037 0.8726 0.0070 0.018 Uiso 1 1 calc R . .
C102 C 0.12153(19) 0.8916(2) 0.05878(14) 0.0206(10) Uani 1 1 d . . .
H10E H 0.1316 0.9261 0.0528 0.025 Uiso 1 1 calc R . .
C103 C 0.0940(2) 0.8936(2) 0.09338(15) 0.0256(11) Uani 1 1 d . . .
H10F H 0.0832 0.8596 0.0997 0.031 Uiso 1 1 calc R . .
C104 C 0.0479(2) 0.92652(19) 0.08973(14) 0.0200(10) Uani 1 1 d . . .
H10G H 0.0582 0.9619 0.0889 0.024 Uiso 1 1 calc R . .
C105 C 0.01623(19) 0.91416(19) 0.05621(14) 0.0189(9) Uani 1 1 d . . .
H10H H -0.0021 0.8829 0.0608 0.023 Uiso 1 1 calc R . .
C106 C -0.0209(3) 0.9541(2) 0.04728(18) 0.0340(13) Uani 1 1 d . . .
H10I H -0.0450 0.9411 0.0300 0.041 Uiso 1 1 calc R . .
H10J H -0.0391 0.9635 0.0689 0.041 Uiso 1 1 calc R . .
C111 C 0.06391(18) 0.68576(17) 0.00024(14) 0.0179(9) Uani 1 1 d . . .
H11C H 0.0663 0.6555 -0.0147 0.021 Uiso 1 1 calc R . .
C112 C 0.11619(17) 0.70345(17) 0.00783(12) 0.0144(9) Uani 1 1 d . . .
H11I H 0.1329 0.7102 -0.0152 0.017 Uiso 1 1 calc R . .
C113 C 0.11361(18) 0.75184(17) 0.02874(12) 0.0153(9) Uani 1 1 d . . .
H11D H 0.1020 0.7439 0.0531 0.018 Uiso 1 1 calc R . .
C114 C 0.07674(18) 0.78901(18) 0.01244(13) 0.0162(9) Uani 1 1 d . . .
H11E H 0.0918 0.8039 -0.0091 0.019 Uiso 1 1 calc R . .
C115 C 0.02785(18) 0.76535(18) 0.00242(14) 0.0189(9) Uani 1 1 d . . .
H11F H 0.0098 0.7562 0.0244 0.023 Uiso 1 1 calc R . .
C116 C -0.0049(2) 0.7985(2) -0.02003(17) 0.0306(12) Uani 1 1 d . . .
H11G H -0.0069 0.8314 -0.0090 0.037 Uiso 1 1 calc R . .
H11H H 0.0101 0.8025 -0.0437 0.037 Uiso 1 1 calc R . .

loop_
_atom_site_aniso_label
_atom_site_aniso_U_11
_atom_site_aniso_U_22
_atom_site_aniso_U_33
_atom_site_aniso_U_23
_atom_site_aniso_U_13
_atom_site_aniso_U_12
Rb1 0.0174(2) 0.0169(2) 0.0225(2) -0.00024(18) 0.00033(18) 0.00096(16)
Rb2 0.0224(2) 0.0204(2) 0.0178(2) -0.00141(18) 0.00140(18) -0.00192(17)
Rb3 0.0676(5) 0.0676(5) 0.0548(7) -0.0053(5) -0.0053(5) 0.0091(6)
O1 0.0124(15) 0.0233(18) 0.0143(16) 0.0015(13) -0.0014(12) 0.0047(13)
O2 0.0238(19) 0.025(2) 0.026(2) -0.0008(15) -0.0034(15) 0.0069(15)
O3 0.0185(18) 0.0191(18) 0.030(2) -0.0036(15) -0.0005(15) 0.0030(14)
O4 0.0158(16) 0.0187(17) 0.0167(16) -0.0034(13) -0.0031(13) 0.0002(13)
O6 0.040(3) 0.036(3) 0.053(3) 0.012(2) 0.001(2) 0.000(2)
O11 0.0189(16) 0.0131(15) 0.0128(15) -0.0016(12) -0.0004(12) 0.0029(13)
O12 0.0251(19) 0.0152(17) 0.0185(17) -0.0010(13) -0.0026(14) 0.0009(14)
O13 0.039(2) 0.022(2) 0.028(2) 0.0024(16) 0.0066(18) 0.0005(17)
O14 0.0170(16) 0.0183(17) 0.0139(15) -0.0057(13) -0.0003(12) 0.0061(13)
O16 0.0196(17) 0.0189(17) 0.0149(16) -0.0023(13) 0.0014(13) 0.0094(14)
O21 0.0187(17) 0.0160(17) 0.0215(17) -0.0019(13) -0.0005(14) 0.0060(13)
O22 0.028(2) 0.027(2) 0.030(2) -0.0035(17) -0.0009(17) -0.0070(17)
O23 0.0237(18) 0.0232(18) 0.0137(16) -0.0007(14) -0.0015(14) 0.0000(14)
O24 0.0135(16) 0.0236(18) 0.0153(16) -0.0043(13) 0.0016(12) -0.0007(13)
O26 0.036(2) 0.024(2) 0.039(2) 0.0013(18) -0.0009(19) -0.0008(18)
O31 0.0196(17) 0.0166(17) 0.029(2) -0.0045(15) 0.0034(15) -0.0047(14)
O32 0.0211(18) 0.031(2) 0.0139(16) -0.0024(14) 0.0071(13) -0.0012(15)
O33 0.0231(18) 0.034(2) 0.0171(17) 0.0023(16) 0.0002(16) -0.0043(15)
O34 0.0158(17) 0.0212(18) 0.0190(17) -0.0052(14) 0.0053(13) -0.0004(13)
O36 0.059(3) 0.033(2) 0.036(3) -0.008(2) 0.005(2) -0.015(2)
O41 0.0189(18) 0.0223(18) 0.0235(18) -0.0040(15) 0.0031(14) -0.0012(14)
O42 0.0174(16) 0.0183(16) 0.0144(16) -0.0044(13) 0.0003(13) -0.0031(13)
O43 0.0157(16) 0.0229(18) 0.0184(16) -0.0044(14) -0.0003(13) 0.0076(14)
O44 0.0102(14) 0.0192(16) 0.0092(14) -0.0043(12) 0.0030(11) -0.0019(12)
O51 0.0187(17) 0.0239(18) 0.0119(15) 0.0000(13) 0.0014(13) 0.0006(14)
O52 0.0135(16) 0.031(2) 0.0159(16) 0.0050(14) 0.0003(13) -0.0021(14)
O53 0.0160(16) 0.0163(17) 0.0200(17) 0.0005(13) -0.0037(13) -0.0013(13)
O54 0.0137(16) 0.0219(17) 0.0154(16) -0.0035(14) 0.0009(12) 0.0039(13)
O56 0.030(2) 0.054(3) 0.021(2) 0.0074(19) 0.0048(17) 0.008(2)
O61 0.0175(16) 0.0141(16) 0.0133(15) 0.0000(12) 0.0022(12) -0.0041(12)
O62 0.034(2) 0.0188(18) 0.0194(17) 0.0023(14) -0.0044(16) -0.0048(15)
O63 0.0176(18) 0.0220(19) 0.029(2) 0.0080(15) -0.0032(15) -0.0006(14)
O64 0.0203(17) 0.0094(14) 0.0156(16) 0.0025(12) 0.0010(13) 0.0012(12)
O66 0.029(2) 0.0220(18) 0.0127(16) -0.0014(13) -0.0032(14) 0.0033(15)
O71 0.0213(18) 0.0209(18) 0.0159(16) -0.0011(13) 0.0034(14) -0.0014(14)
O72 0.029(2) 0.0195(17) 0.0109(15) -0.0017(13) 0.0038(14) -0.0016(15)
O73 0.031(2) 0.0197(18) 0.0174(17) -0.0012(13) 0.0013(14) 0.0047(15)
O74 0.0269(19) 0.0156(16) 0.0138(16) -0.0027(13) 0.0065(14) -0.0008(14)
O81 0.0200(18) 0.0194(18) 0.0199(17) 0.0016(14) 0.0021(14) 0.0005(13)
O82 0.0202(17) 0.0131(15) 0.0168(16) -0.0043(12) 0.0023(13) -0.0004(13)
O83 0.034(2) 0.0144(16) 0.0182(17) -0.0023(14) -0.0007(16) -0.0001(14)
O84 0.0197(17) 0.0136(16) 0.0198(17) -0.0023(13) 0.0068(13) -0.0005(13)
O86 0.0246(19) 0.027(2) 0.027(2) -0.0049(15) 0.0029(15) 0.0005(16)
O91 0.0194(17) 0.0120(15) 0.0249(18) 0.0013(13) 0.0079(14) 0.0023(13)
O92 0.026(2) 0.052(3) 0.032(2) 0.000(2) 0.0050(18) 0.0006(19)
O93 0.039(3) 0.044(3) 0.024(2) 0.0040(19) -0.0033(18) -0.005(2)
O94 0.025(2) 0.0213(19) 0.0235(19) -0.0035(15) 0.0068(15) -0.0047(15)
O96 0.0165(17) 0.0210(18) 0.033(2) -0.0050(16) 0.0038(15) 0.0019(14)
O101 0.0236(18) 0.0191(17) 0.0164(16) 0.0011(13) 0.0024(14) 0.0054(14)
O102 0.028(2) 0.024(2) 0.028(2) -0.0021(16) 0.0020(16) 0.0046(16)
O103 0.031(2) 0.053(3) 0.030(2) -0.007(2) -0.0068(18) 0.011(2)
O104 0.0202(18) 0.0203(18) 0.0185(17) -0.0001(13) 0.0072(14) 0.0052(14)
O106 0.040(2) 0.0173(19) 0.0212(17) -0.0003(14) 0.0011(16) 0.0092(15)
O111 0.0207(17) 0.0173(17) 0.0158(16) 0.0022(13) 0.0022(13) 0.0012(14)
O112 0.0228(18) 0.0145(16) 0.0207(17) -0.0005(13) 0.0009(14) 0.0065(13)
O113 0.0195(17) 0.0164(16) 0.0211(18) 0.0029(13) 0.0015(14) 0.0014(13)
O114 0.0216(18) 0.0193(18) 0.0229(18) 0.0013(14) 0.0058(14) 0.0017(14)
O116 0.042(3) 0.040(3) 0.046(3) -0.005(2) -0.007(2) 0.007(2)
O121 0.046(3) 0.066(4) 0.084(5) 0.020(4) -0.009(3) -0.003(3)
O122 0.073(5) 0.078(5) 0.060(4) 0.018(4) -0.023(3) -0.027(4)
O131 0.038(3) 0.0167(19) 0.057(3) -0.0022(19) -0.029(2) 0.0043(17)
C1 0.014(2) 0.022(2) 0.014(2) -0.0029(17) -0.0067(16) 0.0038(17)
C2 0.016(2) 0.016(2) 0.014(2) -0.0066(18) -0.0063(18) 0.0052(16)
C3 0.014(2) 0.017(2) 0.024(2) -0.0054(18) -0.0073(18) 0.0004(17)
C4 0.018(2) 0.021(2) 0.019(2) -0.002(2) -0.0034(19) 0.0058(18)
C5 0.0095(18) 0.017(2) 0.020(2) -0.0019(17) -0.0027(17) 0.0042(15)
C6 0.022(3) 0.021(3) 0.039(3) 0.005(2) -0.001(2) 0.002(2)
C11 0.0103(19) 0.0046(17) 0.0132(19) 0.0008(14) -0.0045(15) 0.0026(14)
C12 0.018(2) 0.018(2) 0.020(2) -0.0083(18) -0.0027(18) -0.0001(18)
C13 0.024(2) 0.020(2) 0.016(2) 0.0002(18) -0.0001(18) 0.004(2)
C14 0.013(2) 0.011(2) 0.014(2) -0.0025(15) -0.0016(16) 0.0011(15)
C15 0.016(2) 0.020(2) 0.013(2) -0.0030(17) 0.0021(17) -0.0027(17)
C16 0.028(3) 0.019(2) 0.019(2) -0.0010(19) 0.000(2) -0.003(2)
C21 0.013(2) 0.012(2) 0.013(2) -0.0025(15) -0.0019(16) -0.0021(16)
C22 0.021(2) 0.018(2) 0.025(3) -0.009(2) 0.004(2) -0.0020(19)
C23 0.013(2) 0.012(2) 0.017(2) 0.0022(16) 0.0010(17) 0.0017(16)
C24 0.0091(19) 0.019(2) 0.0080(19) -0.0002(16) 0.0037(15) -0.0014(16)
C25 0.019(2) 0.012(2) 0.018(2) -0.0061(17) 0.0047(18) -0.0023(16)
C26 0.030(3) 0.018(2) 0.021(2) 0.0016(19) -0.002(2) 0.000(2)
C31 0.012(2) 0.014(2) 0.014(2) -0.0043(16) 0.0041(16) 0.0000(16)
C32 0.016(2) 0.019(2) 0.016(2) -0.0023(17) 0.0005(17) -0.0035(17)
C33 0.024(3) 0.033(3) 0.021(3) -0.005(2) -0.004(2) -0.004(2)
C34 0.022(2) 0.024(3) 0.019(2) -0.0039(19) 0.0032(19) -0.0029(19)
C35 0.018(2) 0.016(2) 0.020(2) -0.0001(18) 0.0046(18) -0.0025(17)
C36 0.032(3) 0.022(3) 0.027(3) -0.002(2) 0.003(2) -0.006(2)
C41 0.015(2) 0.016(2) 0.016(2) -0.0037(17) 0.0018(17) -0.0056(17)
C42 0.014(2) 0.023(2) 0.012(2) -0.0046(17) -0.0038(16) -0.0009(18)
C43 0.0074(18) 0.013(2) 0.0108(19) -0.0024(15) -0.0005(14) 0.0000(15)
C44 0.018(2) 0.029(3) 0.020(2) -0.007(2) 0.0003(18) 0.003(2)
C45 0.019(2) 0.023(2) 0.015(2) -0.0038(18) 0.0015(18) -0.0009(19)
C46 0.064(6) 0.071(6) 0.058(6) 0.022(5) 0.008(5) -0.002(5)
C51 0.0088(19) 0.024(2) 0.0104(19) -0.0006(16) 0.0022(15) 0.0003(17)
C52 0.016(2) 0.027(3) 0.019(2) 0.0001(19) -0.0020(18) 0.0027(19)
C53 0.014(2) 0.017(2) 0.020(2) -0.0022(18) -0.0019(17) 0.0033(18)
C54 0.019(2) 0.027(3) 0.015(2) -0.0039(19) -0.0008(18) 0.004(2)
C55 0.022(2) 0.019(2) 0.017(2) 0.0024(18) 0.0051(18) 0.0020(19)
C56 0.022(3) 0.034(3) 0.025(3) 0.002(2) 0.001(2) 0.001(2)
C61 0.022(2) 0.011(2) 0.016(2) -0.0008(16) 0.0001(18) 0.0018(17)
C62 0.022(2) 0.019(2) 0.017(2) -0.0020(18) 0.0037(18) -0.0014(18)
C63 0.019(2) 0.017(2) 0.0092(19) 0.0005(16) -0.0017(16) -0.0009(17)
C64 0.021(2) 0.014(2) 0.015(2) 0.0014(16) 0.0014(17) 0.0017(18)
C65 0.019(2) 0.0097(19) 0.013(2) -0.0005(15) 0.0013(17) 0.0053(17)
C66 0.016(2) 0.023(2) 0.013(2) 0.0011(19) 0.0006(18) 0.0032(17)
C71 0.024(2) 0.0043(18) 0.014(2) -0.0010(15) 0.0062(17) -0.0025(16)
C72 0.024(2) 0.012(2) 0.013(2) 0.0015(16) 0.0027(17) -0.0039(17)
C73 0.028(3) 0.023(3) 0.023(3) 0.001(2) 0.000(2) -0.002(2)
C74 0.031(3) 0.015(2) 0.019(2) -0.0041(18) 0.003(2) -0.004(2)
C75 0.028(3) 0.020(2) 0.013(2) 0.0000(18) 0.0028(19) -0.004(2)
C76 0.026(3) 0.045(4) 0.032(3) -0.006(3) -0.001(2) 0.003(3)
C81 0.015(2) 0.010(2) 0.025(2) -0.0018(17) 0.0030(18) 0.0012(16)
C82 0.026(2) 0.0088(19) 0.017(2) -0.0049(16) 0.0080(18) -0.0066(17)
C83 0.014(2) 0.0093(19) 0.016(2) -0.0001(16) 0.0047(16) 0.0014(15)
C84 0.022(2) 0.0079(19) 0.0101(19) -0.0014(15) 0.0045(16) -0.0001(16)
C85 0.028(3) 0.026(3) 0.032(3) 0.003(2) 0.004(2) 0.001(2)
C86 0.022(2) 0.020(2) 0.025(3) 0.003(2) -0.002(2) 0.000(2)
C91 0.016(2) 0.013(2) 0.021(2) -0.0025(17) 0.0037(17) -0.0013(16)
C92 0.022(3) 0.032(3) 0.021(2) -0.002(2) 0.004(2) -0.011(2)
C93 0.021(2) 0.022(2) 0.020(2) 0.0029(19) 0.0019(19) -0.002(2)
C94 0.018(2) 0.015(2) 0.018(2) -0.0007(17) 0.0050(18) 0.0023(17)
C95 0.019(2) 0.014(2) 0.018(2) -0.0025(17) 0.0025(18) 0.0011(16)
C96 0.017(2) 0.028(3) 0.021(2) -0.002(2) 0.0051(19) 0.002(2)
C101 0.020(2) 0.014(2) 0.0109(19) 0.0001(16) 0.0049(16) -0.0007(17)
C102 0.020(2) 0.023(2) 0.019(2) 0.0052(19) 0.0066(18) 0.000(2)
C103 0.026(3) 0.025(3) 0.026(3) 0.007(2) 0.005(2) 0.006(2)
C104 0.024(2) 0.017(2) 0.019(2) 0.0006(18) 0.0076(19) -0.0001(19)
C105 0.018(2) 0.019(2) 0.020(2) 0.0007(18) 0.0020(18) 0.0048(18)
C106 0.035(3) 0.035(3) 0.032(3) -0.003(3) -0.003(3) 0.006(3)
C111 0.019(2) 0.014(2) 0.021(2) 0.0008(19) 0.002(2) -0.0006(16)
C112 0.015(2) 0.014(2) 0.015(2) 0.0020(16) 0.0020(16) 0.0005(16)
C113 0.020(2) 0.014(2) 0.013(2) 0.0008(16) 0.0014(17) 0.0035(17)
C114 0.014(2) 0.017(2) 0.018(2) 0.0030(17) 0.0052(17) 0.0056(17)
C115 0.017(2) 0.017(2) 0.022(2) 0.0012(19) 0.0031(19) 0.0017(17)
C116 0.032(3) 0.030(3) 0.030(3) 0.005(2) 0.003(2) 0.009(2)

loop_
_atom_type_symbol
_atom_type_description
_atom_type_scat_dispersion_real
_atom_type_scat_dispersion_imag
_atom_type_scat_source
C C 0.0033 0.0016 'International Tables Vol C Tables 4.2.6.8 and 6.1.1.4'
H H 0.0000 0.0000 'International Tables Vol C Tables 4.2.6.8 and 6.1.1.4'
O O 0.0106 0.0060 'International Tables Vol C Tables 4.2.6.8 and 6.1.1.4'
Rb Rb -0.9393 2.9676 'International Tables Vol C Tables 4.2.6.8 and 6.1.1.4'

loop_
_geom_angle_atom_site_label_1
_geom_angle_atom_site_label_2
_geom_angle_atom_site_label_3
_geom_angle
_geom_angle_site_symmetry_1
_geom_angle_site_symmetry_3
O3 Rb1 O113 149.35(11) . .
O3 Rb1 O112 93.85(10) . .
O113 Rb1 O112 55.51(10) . .
O3 Rb1 O86 119.59(11) . 6_565
O113 Rb1 O86 67.23(11) . 6_565
O112 Rb1 O86 93.33(11) . 6_565
O3 Rb1 O31 123.33(11) . 5_554
O113 Rb1 O31 74.58(10) . 5_554
O112 Rb1 O31 110.67(10) . 5_554
O86 Rb1 O31 109.37(11) 6_565 5_554
O3 Rb1 O36 75.80(12) . 5_554
O113 Rb1 O36 129.00(11) . 5_554
O112 Rb1 O36 145.55(13) . 5_554
O86 Rb1 O36 120.51(14) 6_565 5_554
O31 Rb1 O36 54.89(11) 5_554 5_554
O3 Rb1 O121 61.40(15) . .
O113 Rb1 O121 110.81(14) . .
O112 Rb1 O121 84.47(14) . .
O86 Rb1 O121 177.69(15) 6_565 .
O31 Rb1 O121 70.85(14) 5_554 .
O36 Rb1 O121 61.59(16) 5_554 .
O3 Rb1 O2 54.97(10) . .
O113 Rb1 O2 96.60(10) . .
O112 Rb1 O2 44.78(10) . .
O86 Rb1 O2 129.51(11) 6_565 .
O31 Rb1 O2 111.45(10) 5_554 .
O36 Rb1 O2 106.95(13) 5_554 .
O121 Rb1 O2 48.94(14) . .
O3 Rb1 O122 98.06(16) . .
O113 Rb1 O122 62.21(16) . .
O112 Rb1 O122 47.85(13) . .
O86 Rb1 O122 49.88(14) 6_565 .
O31 Rb1 O122 136.48(16) 5_554 .
O36 Rb1 O122 164.40(16) 5_554 .
O121 Rb1 O122 128.34(16) . .
O2 Rb1 O122 79.91(14) . .
O3 Rb1 O81 69.43(10) . 6_565
O113 Rb1 O81 116.89(9) . 6_565
O112 Rb1 O81 109.58(9) . 6_565
O86 Rb1 O81 51.80(10) 6_565 6_565
O31 Rb1 O81 136.29(10) 5_554 6_565
O36 Rb1 O81 97.53(12) 5_554 6_565
O121 Rb1 O81 129.68(14) . 6_565
O2 Rb1 O81 108.83(9) . 6_565
O122 Rb1 O81 66.88(14) . 6_565
O42 Rb2 O61 109.10(10) 4_455 .
O42 Rb2 O66 144.77(11) 4_455 .
O61 Rb2 O66 57.30(9) . .
O42 Rb2 O56 96.22(12) 4_455 .
O61 Rb2 O56 103.15(12) . .
O66 Rb2 O56 117.94(13) . .
O42 Rb2 O43 56.36(9) 4_455 4_455
O61 Rb2 O43 71.54(9) . 4_455
O66 Rb2 O43 128.47(10) . 4_455
O56 Rb2 O43 65.89(11) . 4_455
O42 Rb2 O73 89.53(10) 4_455 3_554
O61 Rb2 O73 125.19(10) . 3_554
O66 Rb2 O73 77.60(10) . 3_554
O56 Rb2 O73 126.18(11) . 3_554
O43 Rb2 O73 145.84(10) 4_455 3_554
O42 Rb2 O51 105.30(10) 4_455 .
O61 Rb2 O51 140.03(10) . .
O66 Rb2 O51 102.44(10) . .
O56 Rb2 O51 52.78(10) . .
O43 Rb2 O51 113.71(10) 4_455 .
O73 Rb2 O51 74.05(10) 3_554 .
O42 Rb2 O72 43.77(9) 4_455 3_554
O61 Rb2 O72 111.82(9) . 3_554
O66 Rb2 O72 107.05(10) . 3_554
O56 Rb2 O72 133.18(12) . 3_554
O43 Rb2 O72 96.41(9) 4_455 3_554
O73 Rb2 O72 50.90(9) 3_554 3_554
O51 Rb2 O72 106.97(9) . 3_554
O92 Rb3 O92 125.05(19) . 8_665
O92 Rb3 O93 86.77(14) . 8_665
O92 Rb3 O93 58.41(13) 8_665 8_665
O92 Rb3 O93 58.41(13) . .
O92 Rb3 O93 86.77(14) 8_665 .
O93 Rb3 O93 102.1(2) 8_665 .
C46 O46A H46A 109.5 . .
C46 O46B H46B 109.5 . .
C76 O76A H76A 109.5 . .
C76 O76B H76B 109.5 . .
C1 O1 C5 114.3(4) . .
C2 O2 Rb1 96.6(3) . .
C2 O2 H2B 109.5 . .
Rb1 O2 H2B 64.2 . .
C3 O3 Rb1 123.3(3) . .
C3 O3 H3B 109.5 . .
Rb1 O3 H3B 126.5 . .
C11 O4 C4 119.4(4) . .
C6 O6 H6A 109.5 . .
C15 O11 C11 109.6(3) . .
C12 O12 H12A 109.5 . .
C13 O13 H13A 109.5 . .
C21 O14 C14 116.9(4) . .
C16 O16 H16A 109.5 . .
C21 O21 C25 110.8(4) . .
C22 O22 H22A 109.5 . .
C23 O23 H23A 109.5 . .
C31 O24 C24 119.5(4) . .
C26 O26 H26A 109.5 . .
C31 O31 C35 111.5(4) . .
C31 O31 Rb1 112.1(3) . 5_544
C35 O31 Rb1 118.8(3) . 5_544
C32 O32 H32A 109.5 . .
C33 O33 H33A 109.5 . .
C41 O34 C34 119.3(4) . .
C36 O36 Rb1 117.3(4) . 5_544
C36 O36 H36A 109.5 . .
Rb1 O36 H36A 50.8 5_544 .
C45 O41 C41 113.1(4) . .
C42 O42 Rb2 104.0(3) . 3_554
C42 O42 H42A 109.5 . .
Rb2 O42 H42A 80.6 3_554 .
C43 O43 Rb2 114.0(2) . 3_554
C43 O43 H43A 109.5 . .
Rb2 O43 H43A 136.5 3_554 .
C51 O44 C44 120.7(4) . .
C51 O51 C55 114.3(4) . .
C51 O51 Rb2 108.9(3) . .
C55 O51 Rb2 112.7(3) . .
C52 O52 H52A 109.5 . .
C53 O53 H53A 109.5 . .
C1 O54 C54 115.9(4) . .
C56 O56 Rb2 126.2(3) . .
C56 O56 H56C 109.5 . .
Rb2 O56 H56C 80.8 . .
C61 O61 C65 110.6(3) . .
C61 O61 Rb2 114.9(3) . .
C65 O61 Rb2 115.8(2) . .
C62 O62 H62A 109.5 . .
C63 O63 H63A 109.5 . .
C111 O64 C64 117.8(4) . .
C66 O66 Rb2 116.1(3) . .
C66 O66 H66C 109.5 . .
Rb2 O66 H66C 117.0 . .
C75 O71 C71 111.3(4) . .
C72 O72 Rb2 97.9(3) . 4_455
C72 O72 H72A 109.5 . .
Rb2 O72 H72A 55.8 4_455 .
C73 O73 Rb2 125.9(3) . 4_455
C73 O73 H73A 109.5 . .
Rb2 O73 H73A 124.5 4_455 .
C61 O74 C74 120.5(4) . .
C85 O81 C81 111.8(4) . .
C85 O81 Rb1 105.8(3) . 6_465
C81 O81 Rb1 109.6(3) . 6_465
C82 O82 H82A 109.5 . .
C83 O83 H83A 109.5 . .
C71 O84 C84 117.3(4) . .
C86 O86 Rb1 127.5(3) . 6_465
C86 O86 H86A 109.5 . .
Rb1 O86 H86A 68.6 6_465 .
C91 O91 C95 114.4(4) . .
C92 O92 Rb3 113.9(3) . .
C92 O92 H92B 109.5 . .
Rb3 O92 H92B 126.5 . .
C93 O93 Rb3 116.8(3) . .
C93 O93 H93B 109.5 . .
Rb3 O93 H93B 128.5 . .
C81 O94 C94 121.2(4) . .
C96 O96 H96A 109.5 . .
C105 O101 C101 113.7(4) . .
C102 O102 H10A 109.5 . .
C103 O103 H10B 109.5 . .
C91 O104 C104 119.7(4) . .
C106 O106 H10C 109.5 . .
C115 O111 C111 109.6(4) . .
C112 O112 Rb1 95.6(3) . .
C112 O112 H11J 109.5 . .
Rb1 O112 H11J 72.2 . .
C113 O113 Rb1 115.4(3) . .
C113 O113 H11K 109.5 . .
Rb1 O113 H11K 135.0 . .
C101 O114 C114 117.9(4) . .
C116 O116 H11A 109.5 . .
O54 C1 O1 110.0(4) . .
O54 C1 C2 107.2(4) . .
O1 C1 C2 110.2(4) . .
O54 C1 H1A 109.8 . .
O1 C1 H1A 109.8 . .
C2 C1 H1A 109.8 . .
O2 C2 C3 112.4(4) . .
O2 C2 C1 111.6(4) . .
C3 C2 C1 111.7(4) . .
O2 C2 H2A 106.9 . .
C3 C2 H2A 106.9 . .
C1 C2 H2A 106.9 . .
O3 C3 C2 110.0(4) . .
O3 C3 C4 109.7(4) . .
C2 C3 C4 115.8(4) . .
O3 C3 H3A 106.9 . .
C2 C3 H3A 106.9 . .
C4 C3 H3A 106.9 . .
O4 C4 C3 106.3(4) . .
O4 C4 C5 107.9(4) . .
C3 C4 C5 111.6(4) . .
O4 C4 H4A 110.3 . .
C3 C4 H4A 110.3 . .
C5 C4 H4A 110.3 . .
O1 C5 C4 109.2(4) . .
O1 C5 C6 104.5(4) . .
C4 C5 C6 113.5(4) . .
O1 C5 H5A 109.8 . .
C4 C5 H5A 109.8 . .
C6 C5 H5A 109.8 . .
O6 C6 C5 112.9(5) . .
O6 C6 H6B 109.0 . .
C5 C6 H6B 109.0 . .
O6 C6 H6C 109.0 . .
C5 C6 H6C 109.0 . .
H6B C6 H6C 107.8 . .
O4 C11 O11 110.6(3) . .
O4 C11 C12 108.5(4) . .
O11 C11 C12 111.2(4) . .
O4 C11 H11B 108.9 . .
O11 C11 H11B 108.9 . .
C12 C11 H11B 108.9 . .
O12 C12 C13 115.8(4) . .
O12 C12 C11 111.1(4) . .
C13 C12 C11 107.5(4) . .
O12 C12 H12D 107.4 . .
C13 C12 H12D 107.4 . .
C11 C12 H12D 107.4 . .
O13 C13 C12 110.6(4) . .
O13 C13 C14 109.6(4) . .
C12 C13 C14 114.4(4) . .
O13 C13 H13B 107.3 . .
C12 C13 H13B 107.3 . .
C14 C13 H13B 107.3 . .
O14 C14 C15 109.2(4) . .
O14 C14 C13 106.1(4) . .
C15 C14 C13 108.9(4) . .
O14 C14 H14A 110.8 . .
C15 C14 H14A 110.8 . .
C13 C14 H14A 110.8 . .
O11 C15 C14 110.0(4) . .
O11 C15 C16 104.3(4) . .
C14 C15 C16 109.1(4) . .
O11 C15 H15A 111.1 . .
C14 C15 H15A 111.1 . .
C16 C15 H15A 111.1 . .
O16 C16 C15 114.3(4) . .
O16 C16 H16B 108.7 . .
C15 C16 H16B 108.7 . .
O16 C16 H16C 108.7 . .
C15 C16 H16C 108.7 . .
H16B C16 H16C 107.6 . .
O14 C21 O21 112.9(4) . .
O14 C21 C22 105.9(4) . .
O21 C21 C22 110.0(4) . .
O14 C21 H21A 109.3 . .
O21 C21 H21A 109.3 . .
C22 C21 H21A 109.3 . .
O22 C22 C23 114.5(4) . .
O22 C22 C21 107.9(4) . .
C23 C22 C21 108.9(4) . .
O22 C22 H22B 108.5 . .
C23 C22 H22B 108.5 . .
C21 C22 H22B 108.5 . .
O23 C23 C22 111.0(4) . .
O23 C23 C24 110.8(4) . .
C22 C23 C24 111.3(4) . .
O23 C23 H23B 107.8 . .
C22 C23 H23B 107.8 . .
C24 C23 H23B 107.8 . .
O24 C24 C23 109.5(4) . .
O24 C24 C25 108.6(4) . .
C23 C24 C25 110.8(4) . .
O24 C24 H24A 109.3 . .
C23 C24 H24A 109.3 . .
C25 C24 H24A 109.3 . .
O21 C25 C24 110.8(4) . .
O21 C25 C26 106.3(4) . .
C24 C25 C26 110.6(4) . .
O21 C25 H25A 109.7 . .
C24 C25 H25A 109.7 . .
C26 C25 H25A 109.7 . .
O26 C26 C25 113.4(4) . .
O26 C26 H26B 108.9 . .
C25 C26 H26B 108.9 . .
O26 C26 H26C 108.9 . .
C25 C26 H26C 108.9 . .
H26B C26 H26C 107.7 . .
O24 C31 O31 112.5(4) . .
O24 C31 C32 109.1(4) . .
O31 C31 C32 109.1(4) . .
O24 C31 H31A 108.7 . .
O31 C31 H31A 108.7 . .
C32 C31 H31A 108.7 . .
O32 C32 C31 112.4(4) . .
O32 C32 C33 109.0(4) . .
C31 C32 C33 106.8(4) . .
O32 C32 H32B 109.5 . .
C31 C32 H32B 109.5 . .
C33 C32 H32B 109.5 . .
O33 C33 C34 111.3(5) . .
O33 C33 C32 108.1(4) . .
C34 C33 C32 110.9(5) . .
O33 C33 H33B 108.8 . .
C34 C33 H33B 108.8 . .
C32 C33 H33B 108.8 . .
O34 C34 C33 108.6(4) . .
O34 C34 C35 107.7(4) . .
C33 C34 C35 112.5(4) . .
O34 C34 H34A 109.3 . .
C33 C34 H34A 109.3 . .
C35 C34 H34A 109.3 . .
O31 C35 C36 106.5(4) . .
O31 C35 C34 110.3(4) . .
C36 C35 C34 112.4(4) . .
O31 C35 H35A 109.2 . .
C36 C35 H35A 109.2 . .
C34 C35 H35A 109.2 . .
O36 C36 C35 109.5(5) . .
O36 C36 H36B 109.8 . .
C35 C36 H36B 109.8 . .
O36 C36 H36C 109.8 . .
C35 C36 H36C 109.8 . .
H36B C36 H36C 108.2 . .
O34 C41 O41 110.5(4) . .
O34 C41 C42 110.5(4) . .
O41 C41 C42 110.6(4) . .
O34 C41 H41A 108.4 . .
O41 C41 H41A 108.4 . .
C42 C41 H41A 108.4 . .
O42 C42 C43 111.4(4) . .
O42 C42 C41 111.1(4) . .
C43 C42 C41 107.4(4) . .
O42 C42 Rb2 53.5(2) . 3_554
C43 C42 Rb2 94.3(3) . 3_554
C41 C42 Rb2 157.5(3) . 3_554
O42 C42 H42B 108.9 . .
C43 C42 H42B 108.9 . .
C41 C42 H42B 108.9 . .
Rb2 C42 H42B 67.7 3_554 .
O43 C43 C44 110.5(4) . .
O43 C43 C42 108.1(4) . .
C44 C43 C42 111.8(4) . .
O43 C43 H43B 108.8 . .
C44 C43 H43B 108.8 . .
C42 C43 H43B 108.8 . .
O44 C44 C43 107.2(4) . .
O44 C44 C45 108.8(4) . .
C43 C44 C45 113.8(4) . .
O44 C44 H44A 109.0 . .
C43 C44 H44A 109.0 . .
C45 C44 H44A 109.0 . .
O41 C45 C46 114.5(6) . .
O41 C45 C44 108.1(4) . .
C46 C45 C44 112.4(6) . .
O41 C45 H45A 107.2 . .
C46 C45 H45A 107.2 . .
C44 C45 H45A 107.2 . .
O46A C46 C45 112.2(12) . .
O46B C46 C45 111.5(15) . .
O46A C46 H46C 109.2 . .
C45 C46 H46C 109.2 . .
O46A C46 H46D 109.2 . .
C45 C46 H46D 109.2 . .
H46C C46 H46D 107.9 . .
O46B C46 H46E 109.6 . .
C45 C46 H46E 109.0 . .
O46B C46 H46F 109.5 . .
C45 C46 H46F 109.2 . .
H46E C46 H46F 107.8 . .
O51 C51 O44 112.3(4) . .
O51 C51 C52 109.9(4) . .
O44 C51 C52 106.4(4) . .
O51 C51 H51A 109.4 . .
O44 C51 H51A 109.4 . .
C52 C51 H51A 109.4 . .
O52 C52 C53 112.7(4) . .
O52 C52 C51 112.3(4) . .
C53 C52 C51 107.9(4) . .
O52 C52 H52B 107.9 . .
C53 C52 H52B 107.9 . .
C51 C52 H52B 107.9 . .
O53 C53 C52 107.8(4) . .
O53 C53 C54 110.7(4) . .
C52 C53 C54 113.4(4) . .
O53 C53 H53B 108.3 . .
C52 C53 H53B 108.3 . .
C54 C53 H53B 108.3 . .
O54 C54 C53 105.0(4) . .
O54 C54 C55 111.7(4) . .
C53 C54 C55 112.0(4) . .
O54 C54 H54A 109.3 . .
C53 C54 H54A 109.3 . .
C55 C54 H54A 109.3 . .
O51 C55 C56 109.9(4) . .
O51 C55 C54 110.6(4) . .
C56 C55 C54 113.3(5) . .
O51 C55 H55A 107.6 . .
C56 C55 H55A 107.6 . .
C54 C55 H55A 107.6 . .
O56 C56 C55 106.5(5) . .
O56 C56 H56A 110.4 . .
C55 C56 H56A 110.4 . .
O56 C56 H56B 110.4 . .
C55 C56 H56B 110.4 . .
H56A C56 H56B 108.6 . .
O74 C61 O61 108.1(4) . .
O74 C61 C62 110.5(4) . .
O61 C61 C62 109.8(4) . .
O74 C61 H61A 109.5 . .
O61 C61 H61A 109.5 . .
C62 C61 H61A 109.5 . .
O62 C62 C61 109.3(4) . .
O62 C62 C63 109.6(4) . .
C61 C62 C63 107.6(4) . .
O62 C62 H62B 110.1 . .
C61 C62 H62B 110.1 . .
C63 C62 H62B 110.1 . .
O63 C63 C64 108.1(4) . .
O63 C63 C62 108.4(4) . .
C64 C63 C62 112.9(4) . .
O63 C63 H63B 109.1 . .
C64 C63 H63B 109.1 . .
C62 C63 H63B 109.1 . .
O64 C64 C63 105.8(4) . .
O64 C64 C65 106.0(4) . .
C63 C64 C65 111.8(4) . .
O64 C64 H64A 111.0 . .
C63 C64 H64A 111.0 . .
C65 C64 H64A 111.0 . .
O61 C65 C66 107.1(4) . .
O61 C65 C64 108.7(4) . .
C66 C65 C64 112.9(4) . .
O61 C65 H65A 109.3 . .
C66 C65 H65A 109.3 . .
C64 C65 H65A 109.3 . .
O66 C66 C65 112.7(4) . .
O66 C66 H66A 109.1 . .
C65 C66 H66A 109.1 . .
O66 C66 H66B 109.1 . .
C65 C66 H66B 109.1 . .
H66A C66 H66B 107.8 . .
O84 C71 O71 109.9(4) . .
O84 C71 C72 110.3(4) . .
O71 C71 C72 109.5(4) . .
O84 C71 H71A 109.1 . .
O71 C71 H71A 109.1 . .
C72 C71 H71A 109.1 . .
O72 C72 C73 109.6(4) . .
O72 C72 C71 110.9(4) . .
C73 C72 C71 112.7(4) . .
O72 C72 H72B 107.8 . .
C73 C72 H72B 107.8 . .
C71 C72 H72B 107.8 . .
O73 C73 C72 109.6(4) . .
O73 C73 C74 111.0(4) . .
C72 C73 C74 110.5(5) . .
O73 C73 H73B 108.5 . .
C72 C73 H73B 108.5 . .
C74 C73 H73B 108.5 . .
O74 C74 C75 109.4(4) . .
O74 C74 C73 105.1(4) . .
C75 C74 C73 112.1(4) . .
O74 C74 H74A 110.1 . .
C75 C74 H74A 110.1 . .
C73 C74 H74A 110.1 . .
O71 C75 C74 111.5(4) . .
O71 C75 C76 106.1(4) . .
C74 C75 C76 112.6(5) . .
O71 C75 H75A 108.9 . .
C74 C75 H75A 108.9 . .
C76 C75 H75A 108.9 . .
O76B C76 C75 113.6(11) . .
O76A C76 C75 109.6(14) . .
O76A C76 H76C 109.8 . .
C75 C76 H76C 109.8 . .
O76A C76 H76D 109.7 . .
C75 C76 H76D 109.8 . .
H76C C76 H76D 108.2 . .
O76B C76 H76E 108.9 . .
C75 C76 H76E 108.9 . .
C75 C76 H76F 108.9 . .
H76E C76 H76F 107.7 . .
O94 C81 O81 111.8(4) . .
O94 C81 C82 109.4(4) . .
O81 C81 C82 108.3(4) . .
O94 C81 H81A 109.1 . .
O81 C81 H81A 109.1 . .
C82 C81 H81A 109.1 . .
O82 C82 C81 112.7(4) . .
O82 C82 C83 111.5(4) . .
C81 C82 C83 108.0(4) . .
O82 C82 H82B 108.2 . .
C81 C82 H82B 108.2 . .
C83 C82 H82B 108.2 . .
O83 C83 C84 113.9(4) . .
O83 C83 C82 111.1(4) . .
C84 C83 C82 108.3(4) . .
O83 C83 H83B 107.8 . .
C84 C83 H83B 107.8 . .
C82 C83 H83B 107.8 . .
O84 C84 C85 108.7(4) . .
O84 C84 C83 106.9(4) . .
C85 C84 C83 114.5(4) . .
O84 C84 H84A 108.9 . .
C85 C84 H84A 108.9 . .
C83 C84 H84A 108.9 . .
O81 C85 C84 110.0(5) . .
O81 C85 C86 106.6(5) . .
C84 C85 C86 110.5(5) . .
O81 C85 H85A 109.9 . .
C84 C85 H85A 109.9 . .
C86 C85 H85A 109.9 . .
O86 C86 C85 112.4(5) . .
O86 C86 H86B 109.1 . .
C85 C86 H86B 109.1 . .
O86 C86 H86C 109.1 . .
C85 C86 H86C 109.1 . .
H86B C86 H86C 107.9 . .
O91 C91 O104 111.8(4) . .
O91 C91 C92 109.4(4) . .
O104 C91 C92 106.6(4) . .
O91 C91 H91A 109.7 . .
O104 C91 H91A 109.7 . .
C92 C91 H91A 109.7 . .
O92 C92 C93 114.2(5) . .
O92 C92 C91 108.1(4) . .
C93 C92 C91 109.6(4) . .
O92 C92 H92A 108.3 . .
C93 C92 H92A 108.3 . .
C91 C92 H92A 108.3 . .
O93 C93 C92 106.2(5) . .
O93 C93 C94 113.5(4) . .
C92 C93 C94 113.6(5) . .
O93 C93 H93A 107.8 . .
C92 C93 H93A 107.8 . .
C94 C93 H93A 107.8 . .
O94 C94 C93 108.1(4) . .
O94 C94 C95 108.4(4) . .
C93 C94 C95 112.3(4) . .
O94 C94 H94A 109.3 . .
C93 C94 H94A 109.3 . .
C95 C94 H94A 109.3 . .
O91 C95 C96 108.9(4) . .
O91 C95 C94 110.5(4) . .
C96 C95 C94 113.4(4) . .
O91 C95 H95A 108.0 . .
C96 C95 H95A 108.0 . .
C94 C95 H95A 108.0 . .
O96 C96 C95 113.1(4) . .
O96 C96 H96B 109.0 . .
C95 C96 H96B 109.0 . .
O96 C96 H96C 109.0 . .
C95 C96 H96C 109.0 . .
H96B C96 H96C 107.8 . .
O114 C101 O101 110.2(4) . .
O114 C101 C102 110.6(4) . .
O101 C101 C102 112.1(4) . .
O114 C101 H10D 107.9 . .
O101 C101 H10D 107.9 . .
C102 C101 H10D 107.9 . .
O102 C102 C103 114.6(4) . .
O102 C102 C101 111.6(4) . .
C103 C102 C101 108.2(4) . .
O102 C102 H10E 107.4 . .
C103 C102 H10E 107.4 . .
C101 C102 H10E 107.4 . .
O103 C103 C102 113.2(5) . .
O103 C103 C104 107.7(5) . .
C102 C103 C104 110.1(4) . .
O103 C103 H10F 108.6 . .
C102 C103 H10F 108.6 . .
C104 C103 H10F 108.6 . .
O104 C104 C103 107.5(4) . .
O104 C104 C105 107.9(4) . .
C103 C104 C105 113.2(4) . .
O104 C104 H10G 109.4 . .
C103 C104 H10G 109.4 . .
C105 C104 H10G 109.4 . .
O101 C105 C106 105.8(4) . .
O101 C105 C104 113.0(4) . .
C106 C105 C104 113.1(5) . .
O101 C105 H10H 108.3 . .
C106 C105 H10H 108.3 . .
C104 C105 H10H 108.3 . .
O106 C106 C105 111.3(5) . .
O106 C106 H10I 109.4 . .
C105 C106 H10I 109.4 . .
O106 C106 H10J 109.4 . .
C105 C106 H10J 109.4 . .
H10I C106 H10J 108.0 . .
O64 C111 O111 110.3(4) . .
O64 C111 C112 109.8(4) . .
O111 C111 C112 113.1(4) . .
O64 C111 H11C 107.8 . .
O111 C111 H11C 107.8 . .
C112 C111 H11C 107.8 . .
O112 C112 C111 112.9(4) . .
O112 C112 C113 109.9(4) . .
C111 C112 C113 108.9(4) . .
O112 C112 H11I 108.3 . .
C111 C112 H11I 108.3 . .
C113 C112 H11I 108.3 . .
O113 C113 C112 109.6(4) . .
O113 C113 C114 111.2(4) . .
C112 C113 C114 112.4(4) . .
O113 C113 H11D 107.8 . .
C112 C113 H11D 107.8 . .
C114 C113 H11D 107.8 . .
O114 C114 C115 108.6(4) . .
O114 C114 C113 108.6(4) . .
C115 C114 C113 112.8(4) . .
O114 C114 H11E 108.9 . .
C115 C114 H11E 108.9 . .
C113 C114 H11E 108.9 . .
O111 C115 C114 112.3(4) . .
O111 C115 C116 103.8(4) . .
C114 C115 C116 113.5(4) . .
O111 C115 H11F 109.0 . .
C114 C115 H11F 109.0 . .
C116 C115 H11F 109.0 . .
O116 C116 C115 112.0(5) . .
O116 C116 H11G 109.2 . .
C115 C116 H11G 109.2 . .
O116 C116 H11H 109.2 . .
C115 C116 H11H 109.2 . .
H11G C116 H11H 107.9 . .

loop_
_geom_bond_atom_site_label_1
_geom_bond_atom_site_label_2
_geom_bond_distance
_geom_bond_site_symmetry_2
Rb1 O3 2.891(4) .
Rb1 O113 3.015(4) .
Rb1 O112 3.028(4) .
Rb1 O86 3.032(4) 6_565
Rb1 O31 3.042(4) 5_554
Rb1 O36 3.048(5) 5_554
Rb1 O121 3.219(8) .
Rb1 O2 3.242(4) .
Rb1 O122 3.419(7) .
Rb1 O81 3.446(4) 6_565
Rb2 O42 2.878(4) 4_455
Rb2 O61 2.978(3) .
Rb2 O66 2.993(4) .
Rb2 O56 3.010(4) .
Rb2 O43 3.072(4) 4_455
Rb2 O73 3.090(4) 3_554
Rb2 O51 3.091(4) .
Rb2 O72 3.439(4) 3_554
Rb3 O92 2.863(5) .
Rb3 O92 2.863(5) 8_665
Rb3 O93 2.914(5) 8_665
Rb3 O93 2.914(5) .
O46A C46 1.449(9) .
O46A H46A 0.9800 .
O46B C46 1.452(10) .
O46B H46B 0.9800 .
O76A C76 1.454(10) .
O76A H76A 0.9800 .
O76B C76 1.421(9) .
O76B H76B 0.9800 .
O1 C1 1.408(6) .
O1 C5 1.468(6) .
O2 C2 1.398(6) .
O2 H2B 0.9800 .
O3 C3 1.418(6) .
O3 H3B 0.9800 .
O4 C11 1.375(5) .
O4 C4 1.442(6) .
O6 C6 1.363(8) .
O6 H6A 0.9800 .
O11 C15 1.434(6) .
O11 C11 1.439(5) .
O12 C12 1.364(6) .
O12 H12A 0.9800 .
O13 C13 1.431(7) .
O13 H13A 0.9800 .
O14 C21 1.379(5) .
O14 C14 1.438(5) .
O16 C16 1.417(7) .
O16 H16A 0.9800 .
O21 C21 1.406(6) .
O21 C25 1.449(6) .
O22 C22 1.431(7) .
O22 H22A 0.9800 .
O23 C23 1.422(6) .
O23 H23A 0.9800 .
O24 C31 1.385(6) .
O24 C24 1.406(6) .
O26 C26 1.429(7) .
O26 H26A 0.9800 .
O31 C31 1.408(6) .
O31 C35 1.410(6) .
O31 Rb1 3.042(4) 5_544
O32 C32 1.409(6) .
O32 H32A 0.9800 .
O33 C33 1.415(7) .
O33 H33A 0.9800 .
O34 C41 1.390(6) .
O34 C34 1.421(6) .
O36 C36 1.412(7) .
O36 Rb1 3.048(5) 5_544
O36 H36A 0.9800 .
O41 C45 1.441(6) .
O41 C41 1.448(6) .
O42 C42 1.365(6) .
O42 Rb2 2.878(4) 3_554
O42 H42A 0.9800 .
O43 C43 1.444(6) .
O43 Rb2 3.072(4) 3_554
O43 H43A 0.9800 .
O44 C51 1.412(5) .
O44 C44 1.417(6) .
O51 C51 1.397(6) .
O51 C55 1.407(6) .
O52 C52 1.410(6) .
O52 H52A 0.9800 .
O53 C53 1.425(6) .
O53 H53A 0.9800 .
O54 C1 1.390(6) .
O54 C54 1.427(6) .
O56 C56 1.407(7) .
O56 H56C 0.9800 .
O61 C61 1.445(6) .
O61 C65 1.450(6) .
O62 C62 1.450(6) .
O62 H62A 0.9800 .
O63 C63 1.465(6) .
O63 H63A 0.9800 .
O64 C111 1.395(6) .
O64 C64 1.454(6) .
O66 C66 1.392(6) .
O66 H66C 0.9800 .
O71 C75 1.444(6) .
O71 C71 1.451(6) .
O72 C72 1.414(6) .
O72 Rb2 3.439(4) 4_455
O72 H72A 0.9800 .
O73 C73 1.404(7) .
O73 Rb2 3.090(4) 4_455
O73 H73A 0.9800 .
O74 C61 1.422(6) .
O74 C74 1.432(6) .
O81 C85 1.417(7) .
O81 C81 1.422(6) .
O81 Rb1 3.446(4) 6_465
O82 C82 1.436(6) .
O82 H82A 0.9800 .
O83 C83 1.392(6) .
O83 H83A 0.9800 .
O84 C71 1.406(5) .
O84 C84 1.455(5) .
O86 C86 1.407(7) .
O86 Rb1 3.032(4) 6_465
O86 H86A 0.9800 .
O91 C91 1.379(6) .
O91 C95 1.434(6) .
O92 C92 1.384(7) .
O92 H92B 0.9800 .
O93 C93 1.400(7) .
O93 H93B 0.9800 .
O94 C81 1.374(6) .
O94 C94 1.396(6) .
O96 C96 1.470(6) .
O96 H96A 0.9800 .
O101 C105 1.420(6) .
O101 C101 1.430(6) .
O102 C102 1.396(7) .
O102 H10A 0.9800 .
O103 C103 1.385(7) .
O103 H10B 0.9800 .
O104 C91 1.417(6) .
O104 C104 1.432(6) .
O106 C106 1.455(8) .
O106 H10C 0.9800 .
O111 C115 1.440(6) .
O111 C111 1.466(6) .
O112 C112 1.355(6) .
O112 H11J 0.9800 .
O113 C113 1.373(6) .
O113 H11K 0.9800 .
O114 C101 1.405(6) .
O114 C114 1.418(6) .
O116 C116 1.412(9) .
O116 H11A 0.9800 .
C1 C2 1.549(7) .
C1 H1A 1.0000 .
C2 C3 1.467(7) .
C2 H2A 1.0000 .
C3 C4 1.528(7) .
C3 H3A 1.0000 .
C4 C5 1.536(7) .
C4 H4A 1.0000 .
C5 C6 1.552(7) .
C5 H5A 1.0000 .
C6 H6B 0.9900 .
C6 H6C 0.9900 .
C11 C12 1.558(7) .
C11 H11B 1.0000 .
C12 C13 1.497(7) .
C12 H12D 1.0000 .
C13 C14 1.554(7) .
C13 H13B 1.0000 .
C14 C15 1.518(7) .
C14 H14A 1.0000 .
C15 C16 1.568(8) .
C15 H15A 1.0000 .
C16 H16B 0.9900 .
C16 H16C 0.9900 .
C21 C22 1.541(7) .
C21 H21A 1.0000 .
C22 C23 1.475(7) .
C22 H22B 1.0000 .
C23 C24 1.491(7) .
C23 H23B 1.0000 .
C24 C25 1.519(7) .
C24 H24A 1.0000 .
C25 C26 1.526(7) .
C25 H25A 1.0000 .
C26 H26B 0.9900 .
C26 H26C 0.9900 .
C31 C32 1.525(7) .
C31 H31A 1.0000 .
C32 C33 1.565(8) .
C32 H32B 1.0000 .
C33 C34 1.495(8) .
C33 H33B 1.0000 .
C34 C35 1.557(8) .
C34 H34A 1.0000 .
C35 C36 1.539(7) .
C35 H35A 1.0000 .
C36 H36B 0.9900 .
C36 H36C 0.9900 .
C41 C42 1.535(7) .
C41 H41A 1.0000 .
C42 C43 1.513(6) .
C42 H42B 1.0000 .
C43 C44 1.489(7) .
C43 H43B 1.0000 .
C44 C45 1.571(8) .
C44 H44A 1.0000 .
C45 C46 1.484(10) .
C45 H45A 1.0000 .
C46 H46C 0.9900 .
C46 H46D 0.9900 .
C46 H46E 0.9899 .
C46 H46F 0.9899 .
C51 C52 1.584(7) .
C51 H51A 1.0000 .
C52 C53 1.534(7) .
C52 H52B 1.0000 .
C53 C54 1.550(7) .
C53 H53B 1.0000 .
C54 C55 1.553(8) .
C54 H54A 1.0000 .
C55 C56 1.495(8) .
C55 H55A 1.0000 .
C56 H56A 0.9900 .
C56 H56B 0.9900 .
C61 C62 1.492(7) .
C61 H61A 1.0000 .
C62 C63 1.512(7) .
C62 H62B 1.0000 .
C63 C64 1.507(7) .
C63 H63B 1.0000 .
C64 C65 1.539(7) .
C64 H64A 1.0000 .
C65 C66 1.523(7) .
C65 H65A 1.0000 .
C66 H66A 0.9900 .
C66 H66B 0.9900 .
C71 C72 1.504(7) .
C71 H71A 1.0000 .
C72 C73 1.493(7) .
C72 H72B 1.0000 .
C73 C74 1.556(8) .
C73 H73B 1.0000 .
C74 C75 1.453(8) .
C74 H74A 1.0000 .
C75 C76 1.533(8) .
C75 H75A 1.0000 .
C76 H76C 0.9900 .
C76 H76D 0.9900 .
C76 H76E 0.9900 .
C76 H76F 0.9900 .
C81 C82 1.525(7) .
C81 H81A 1.0000 .
C82 C83 1.548(6) .
C82 H82B 1.0000 .
C83 C84 1.518(7) .
C83 H83B 1.0000 .
C84 C85 1.472(8) .
C84 H84A 1.0000 .
C85 C86 1.541(8) .
C85 H85A 1.0000 .
C86 H86B 0.9900 .
C86 H86C 0.9900 .
C91 C92 1.577(8) .
C91 H91A 1.0000 .
C92 C93 1.496(7) .
C92 H92A 1.0000 .
C93 C94 1.510(7) .
C93 H93A 1.0000 .
C94 C95 1.559(7) .
C94 H94A 1.0000 .
C95 C96 1.494(7) .
C95 H95A 1.0000 .
C96 H96B 0.9900 .
C96 H96C 0.9900 .
C101 C102 1.549(7) .
C101 H10D 1.0000 .
C102 C103 1.510(7) .
C102 H10E 1.0000 .
C103 C104 1.545(8) .
C103 H10F 1.0000 .
C104 C105 1.571(8) .
C104 H10G 1.0000 .
C105 C106 1.519(8) .
C105 H10H 1.0000 .
C106 H10I 0.9900 .
C106 H10J 0.9900 .
C111 C112 1.527(7) .
C111 H11C 1.0000 .
C112 C113 1.536(7) .
C112 H11I 1.0000 .
C113 C114 1.551(7) .
C113 H11D 1.0000 .
C114 C115 1.524(7) .
C114 H11E 1.0000 .
C115 C116 1.525(8) .
C115 H11F 1.0000 .
C116 H11G 0.9900 .
C116 H11H 0.9900 .

loop_
_platon_squeeze_void_nr
_platon_squeeze_void_average_x
_platon_squeeze_void_average_y
_platon_squeeze_void_average_z
_platon_squeeze_void_volume
_platon_squeeze_void_count_electrons
_platon_squeeze_void_content
1 0.259 0.008 0.002 13002 5456 ' '
2 0.879 0.002 0.073 7 1 ' '
3 0.994 0.006 0.250 22 7 ' '
4 0.121 -0.002 0.573 6 1 ' '
5 0.006 -0.006 0.750 22 7 ' '
6 -0.002 0.121 0.427 6 1 ' '
7 0.498 0.379 0.823 6 1 ' '
8 0.494 0.494 0.000 22 7 ' '
9 0.506 0.506 0.500 22 7 ' '
10 0.379 0.498 0.177 6 1 ' '
11 0.621 0.502 0.677 6 1 ' '
12 0.502 0.621 0.323 7 1 ' '
13 0.002 0.879 0.927 6 1 ' '
